data_7247172
loop_
_publ_author_name
'Fan, Xiao-Xiang'
'Wang, Hong-Yu'
'Zhang, Bo'
'Kang, Xiu-Qi'
'Gu, Jin-Zhong'
'Xue, Ji-jun'

_publ_section_title
;
 Six metal--organic architectures from a 5-methoxyisophthalate linker:
 assembly, structural variety and catalytic features
;
_journal_issue 34
_journal_name_full 'RSC Advances'
_journal_page_first 23745
_journal_page_last 23753
_journal_paper_doi 10.1039/D3RA04111E
_journal_volume 13
_journal_year 2023
_chemical_formula_sum 'C19 H18 Co N2 O7'
_chemical_formula_weight 445.28
_space_group_crystal_system monoclinic
_space_group_IT_number 14
_space_group_name_Hall '-P 2ybc'
_space_group_name_H-M_alt 'P 1 21/c 1'
_atom_sites_solution_hydrogens mixed
_audit_creation_method SHELXL-2014/7
_audit_update_record
;
2023-06-13 deposited with the CCDC.	2023-08-01 downloaded from the CCDC.
;
_cell_angle_alpha 90
_cell_angle_beta 97.718(3)
_cell_angle_gamma 90
_cell_formula_units_Z 4
_cell_length_a 8.8603(3)
_cell_length_b 17.4505(5)
_cell_length_c 12.4228(4)
_cell_measurement_reflns_used 6636
_cell_measurement_temperature 293(2)
_cell_measurement_theta_max 66.584
_cell_measurement_theta_min 4.395
_cell_volume 1903.37(11)
_computing_cell_refinement 'Bruker SAINT'
_computing_data_collection 'Bruker APEX2'
_computing_data_reduction 'Bruker SAINT'
_computing_molecular_graphics 'Bruker SHELXTL'
_computing_publication_material 'Bruker SHELXTL'
_computing_structure_refinement 'SHELXL-2014/7 (Sheldrick, 2014)'
_computing_structure_solution 'SHELXL-2014/7 (Sheldrick, 2014)'
_diffrn_ambient_temperature 293(2)
_diffrn_measured_fraction_theta_full 1.000
_diffrn_measured_fraction_theta_max 1.000
_diffrn_measurement_device_type 'Bruker APE-II CCD'
_diffrn_measurement_method '\f and \w scans'
_diffrn_radiation_type CuK\a
_diffrn_radiation_wavelength 1.54184
_diffrn_reflns_av_R_equivalents 0.0237
_diffrn_reflns_av_unetI/netI 0.0328
_diffrn_reflns_Laue_measured_fraction_full 1.000
_diffrn_reflns_Laue_measured_fraction_max 1.000
_diffrn_reflns_limit_h_max 9
_diffrn_reflns_limit_h_min -10
_diffrn_reflns_limit_k_max 17
_diffrn_reflns_limit_k_min -20
_diffrn_reflns_limit_l_max 13
_diffrn_reflns_limit_l_min -14
_diffrn_reflns_number 6636
_diffrn_reflns_point_group_measured_fraction_full 1.000
_diffrn_reflns_point_group_measured_fraction_max 1.000
_diffrn_reflns_theta_full 66.584
_diffrn_reflns_theta_max 66.584
_diffrn_reflns_theta_min 4.395
_diffrn_source 'fine-focus sealed tube'
_exptl_absorpt_coefficient_mu 7.480
_exptl_absorpt_correction_T_max 0.400
_exptl_absorpt_correction_T_min 0.303
_exptl_absorpt_correction_type multi-scan
_exptl_absorpt_process_details SADABS
_exptl_crystal_colour pink
_exptl_crystal_density_diffrn 1.554
_exptl_crystal_description block
_exptl_crystal_F_000 916
_exptl_crystal_size_max 0.210
_exptl_crystal_size_mid 0.160
_exptl_crystal_size_min 0.150
_exptl_transmission_factor_max 0.326
_exptl_transmission_factor_min 0.274
_refine_diff_density_max 0.472
_refine_diff_density_min -0.559
_refine_diff_density_rms 0.050
_refine_ls_extinction_method none
_refine_ls_goodness_of_fit_ref 1.079
_refine_ls_hydrogen_treatment constr
_refine_ls_matrix_type full
_refine_ls_number_parameters 263
_refine_ls_number_reflns 3367
_refine_ls_number_restraints 0
_refine_ls_restrained_S_all 1.079
_refine_ls_R_factor_all 0.0497
_refine_ls_R_factor_gt 0.0378
_refine_ls_shift/su_max 0.000
_refine_ls_shift/su_mean 0.000
_refine_ls_structure_factor_coef Fsqd
_refine_ls_weighting_details 'w=1/[\s^2^(Fo^2^)+(0.0500P)^2^+0.3661P] where P=(Fo^2^+2Fc^2^)/3'
_refine_ls_weighting_scheme calc
_refine_ls_wR_factor_gt 0.0937
_refine_ls_wR_factor_ref 0.0995
_reflns_Friedel_coverage 0.000
_reflns_number_gt 2795
_reflns_number_total 3367
_reflns_threshold_expression 'I > 2\s(I)'
_cod_data_source_file d3ra04111e2.cif
_cod_data_source_block 480-20Co
_cod_original_sg_symbol_H-M 'P 21/c'
_cod_database_code 7247172
_shelx_shelxl_version_number 2014/7
_shelx_space_group_comment
;
The symmetry employed for this shelxl refinement is uniquely defined
by the following loop, which should always be used as a source of
symmetry information in preference to the above space-group names.
They are only intended as comments.
;
_shelx_estimated_absorpt_t_min 0.303
_shelx_estimated_absorpt_t_max 0.400

loop_
_space_group_symop_operation_xyz
'x, y, z'
'-x, y+1/2, -z+1/2'
'-x, -y, -z'
'x, -y-1/2, z-1/2'

loop_
_atom_site_label
_atom_site_type_symbol
_atom_site_fract_x
_atom_site_fract_y
_atom_site_fract_z
_atom_site_U_iso_or_equiv
_atom_site_adp_type
_atom_site_occupancy
_atom_site_site_symmetry_order
_atom_site_calc_flag
_atom_site_refinement_flags_posn
_atom_site_refinement_flags_adp
_atom_site_refinement_flags_occupancy
_atom_site_disorder_assembly
_atom_site_disorder_group
Co1 Co 0.16181(5) 0.15177(2) 0.91985(3) 0.02907(13) Uani 1 1 d . . . . .
N1 N 0.3625(3) 0.17031(13) 0.84678(17) 0.0358(5) Uani 1 1 d . . . . .
N2 N 0.3347(2) 0.10248(12) 1.03075(17) 0.0321(5) Uani 1 1 d . . . . .
O1 O 0.2124(3) 0.26872(12) 1.00873(17) 0.0558(6) Uani 1 1 d . . . . .
O2 O 0.0648(3) 0.25894(11) 0.85654(16) 0.0520(6) Uani 1 1 d . . . . .
O3 O -0.0612(3) 0.60452(11) 0.72014(15) 0.0446(5) Uani 1 1 d . . . . .
O4 O -0.0678(2) 0.49556(11) 0.62954(15) 0.0424(5) Uani 1 1 d . . . . .
O5 O 0.3145(3) 0.54774(13) 1.06075(17) 0.0706(8) Uani 1 1 d . . . . .
O6 O -0.0173(2) 0.13265(11) 1.01182(15) 0.0401(5) Uani 1 1 d . . . . .
H1W H -0.0071 0.0880 1.0428 0.048 Uiso 1 1 d R U . . .
H2W H 0.0038 0.1249 0.9479 0.048 Uiso 1 1 d R U . . .
O7 O 0.9459(3) 0.25124(13) 0.14335(18) 0.0592(6) Uani 1 1 d . . . . .
H3W H 0.9846 0.2209 0.1018 0.071 Uiso 1 1 d R U . . .
H4W H 0.9810 0.2484 0.2086 0.071 Uiso 1 1 d R U . . .
C1 C 0.1376(3) 0.29931(16) 0.9285(2) 0.0388(7) Uani 1 1 d . . . . .
C2 C 0.1372(3) 0.38499(15) 0.9157(2) 0.0346(6) Uani 1 1 d . . . . .
C3 C 0.0549(3) 0.41888(15) 0.8250(2) 0.0326(6) Uani 1 1 d . . . . .
H3 H -0.0020 0.3886 0.7729 0.039 Uiso 1 1 calc R U . . .
C4 C 0.0574(3) 0.49750(15) 0.81225(19) 0.0309(6) Uani 1 1 d . . . . .
C5 C -0.0305(3) 0.53443(15) 0.7132(2) 0.0331(6) Uani 1 1 d . . . . .
C6 C 0.1419(3) 0.54286(16) 0.8909(2) 0.0392(7) Uani 1 1 d . . . . .
H6 H 0.1421 0.5959 0.8833 0.047 Uiso 1 1 calc R U . . .
C7 C 0.2256(4) 0.50873(17) 0.9804(2) 0.0450(7) Uani 1 1 d . . . . .
C8 C 0.2217(4) 0.42970(16) 0.9928(2) 0.0439(7) Uani 1 1 d . . . . .
H8 H 0.2765 0.4069 1.0536 0.053 Uiso 1 1 calc R U . . .
C9 C 0.3273(6) 0.6290(2) 1.0505(3) 0.0919(17) Uani 1 1 d . . . . .
H9B H 0.3665 0.6409 0.9840 0.138 Uiso 1 1 calc R U . . .
H9A H 0.3953 0.6487 1.1108 0.138 Uiso 1 1 calc R U . . .
H9C H 0.2288 0.6521 1.0496 0.138 Uiso 1 1 calc R U . . .
C10 C 0.3666(4) 0.20487(19) 0.7501(2) 0.0483(8) Uani 1 1 d . . . . .
H10 H 0.2753 0.2199 0.7098 0.058 Uiso 1 1 calc R U . . .
C11 C 0.5004(4) 0.2187(2) 0.7091(3) 0.0565(9) Uani 1 1 d . . . . .
H11 H 0.4995 0.2425 0.6420 0.068 Uiso 1 1 calc R U . . .
C12 C 0.6352(4) 0.1968(2) 0.7681(3) 0.0589(9) Uani 1 1 d . . . . .
H12 H 0.7270 0.2057 0.7418 0.071 Uiso 1 1 calc R U . . .
C13 C 0.6328(3) 0.16144(19) 0.8672(3) 0.0497(8) Uani 1 1 d . . . . .
H13 H 0.7232 0.1461 0.9084 0.060 Uiso 1 1 calc R U . . .
C14 C 0.4945(3) 0.14907(15) 0.9045(2) 0.0347(6) Uani 1 1 d . . . . .
C15 C 0.4789(3) 0.11053(15) 1.0092(2) 0.0327(6) Uani 1 1 d . . . . .
C16 C 0.6011(3) 0.08336(19) 1.0798(2) 0.0459(7) Uani 1 1 d . . . . .
H16 H 0.6996 0.0882 1.0625 0.055 Uiso 1 1 calc R U . . .
C17 C 0.5766(4) 0.0492(2) 1.1756(2) 0.0520(8) Uani 1 1 d . . . . .
H17 H 0.6582 0.0312 1.2240 0.062 Uiso 1 1 calc R U . . .
C18 C 0.4304(4) 0.0420(2) 1.1989(2) 0.0521(8) Uani 1 1 d . . . . .
H18 H 0.4108 0.0197 1.2636 0.063 Uiso 1 1 calc R U . . .
C19 C 0.3127(4) 0.06870(18) 1.1240(2) 0.0438(7) Uani 1 1 d . . . . .
H19 H 0.2134 0.0629 1.1392 0.053 Uiso 1 1 calc R U . . .

loop_
_atom_site_aniso_label
_atom_site_aniso_U_11
_atom_site_aniso_U_22
_atom_site_aniso_U_33
_atom_site_aniso_U_23
_atom_site_aniso_U_13
_atom_site_aniso_U_12
Co1 0.0294(2) 0.0284(2) 0.0282(2) 0.00200(17) -0.00042(16) 0.00169(18)
N1 0.0359(13) 0.0413(13) 0.0299(11) 0.0015(10) 0.0029(10) -0.0001(10)
N2 0.0305(12) 0.0330(12) 0.0321(11) 0.0018(9) 0.0012(9) 0.0011(9)
O1 0.0815(17) 0.0335(11) 0.0483(12) 0.0126(10) -0.0064(12) 0.0069(11)
O2 0.0841(17) 0.0265(10) 0.0428(11) 0.0017(9) -0.0006(11) 0.0015(10)
O3 0.0637(14) 0.0313(11) 0.0372(10) 0.0057(8) 0.0013(10) 0.0148(10)
O4 0.0465(12) 0.0409(11) 0.0367(10) -0.0009(9) -0.0061(9) 0.0010(9)
O5 0.113(2) 0.0401(13) 0.0473(13) -0.0044(10) -0.0315(14) -0.0103(13)
O6 0.0398(11) 0.0405(11) 0.0415(11) 0.0058(9) 0.0108(9) 0.0049(9)
O7 0.0678(16) 0.0603(15) 0.0487(13) -0.0127(11) 0.0045(12) 0.0145(12)
C1 0.0567(19) 0.0304(15) 0.0312(14) 0.0016(12) 0.0122(13) 0.0055(13)
C2 0.0495(17) 0.0257(14) 0.0288(13) 0.0019(10) 0.0062(12) 0.0052(12)
C3 0.0419(16) 0.0281(14) 0.0275(13) -0.0011(10) 0.0033(11) 0.0011(11)
C4 0.0363(15) 0.0294(14) 0.0271(12) 0.0026(10) 0.0043(11) 0.0047(11)
C5 0.0324(14) 0.0318(15) 0.0359(14) 0.0063(12) 0.0075(11) 0.0010(11)
C6 0.0571(19) 0.0249(14) 0.0351(14) 0.0014(11) 0.0043(13) 0.0014(12)
C7 0.063(2) 0.0346(16) 0.0338(15) -0.0039(12) -0.0061(14) -0.0007(14)
C8 0.067(2) 0.0350(16) 0.0271(14) 0.0042(12) -0.0043(14) 0.0085(14)
C9 0.140(5) 0.050(2) 0.072(3) -0.004(2) -0.035(3) -0.031(3)
C10 0.0521(19) 0.057(2) 0.0355(15) 0.0097(14) 0.0062(14) 0.0028(16)
C11 0.066(2) 0.063(2) 0.0430(17) 0.0124(16) 0.0160(17) -0.0042(18)
C12 0.049(2) 0.075(2) 0.056(2) 0.0054(18) 0.0195(17) -0.0116(18)
C13 0.0324(16) 0.064(2) 0.0523(18) 0.0012(16) 0.0055(14) -0.0024(15)
C14 0.0332(14) 0.0361(15) 0.0348(14) -0.0015(11) 0.0048(11) 0.0003(12)
C15 0.0308(14) 0.0346(14) 0.0320(13) -0.0035(11) 0.0013(11) 0.0039(11)
C16 0.0351(16) 0.058(2) 0.0430(16) 0.0011(14) -0.0009(13) 0.0078(14)
C17 0.0440(18) 0.066(2) 0.0424(17) 0.0077(15) -0.0070(14) 0.0142(16)
C18 0.054(2) 0.063(2) 0.0386(16) 0.0146(15) 0.0039(15) 0.0069(17)
C19 0.0388(16) 0.0559(19) 0.0366(15) 0.0123(14) 0.0053(13) 0.0028(14)

loop_
_atom_type_symbol
_atom_type_description
_atom_type_scat_dispersion_real
_atom_type_scat_dispersion_imag
_atom_type_scat_source
C C 0.0181 0.0091 'International Tables Vol C Tables 4.2.6.8 and 6.1.1.4'
H H 0.0000 0.0000 'International Tables Vol C Tables 4.2.6.8 and 6.1.1.4'
Co Co -2.3653 3.6143 'International Tables Vol C Tables 4.2.6.8 and 6.1.1.4'
N N 0.0311 0.0180 'International Tables Vol C Tables 4.2.6.8 and 6.1.1.4'
O O 0.0492 0.0322 'International Tables Vol C Tables 4.2.6.8 and 6.1.1.4'

loop_
_geom_angle_atom_site_label_1
_geom_angle_atom_site_label_2
_geom_angle_atom_site_label_3
_geom_angle
_geom_angle_site_symmetry_1
_geom_angle_site_symmetry_3
_geom_angle_publ_flag
O3 Co1 N2 126.57(9) 2_546 . ?
O3 Co1 O6 97.18(8) 2_546 . ?
N2 Co1 O6 96.64(8) . . ?
O3 Co1 N1 89.57(9) 2_546 . ?
N2 Co1 N1 76.38(9) . . ?
O6 Co1 N1 172.36(8) . . ?
O3 Co1 O2 86.09(8) 2_546 . ?
N2 Co1 O2 144.26(9) . . ?
O6 Co1 O2 92.45(8) . . ?
N1 Co1 O2 91.58(9) . . ?
O3 Co1 O1 142.95(8) 2_546 . ?
N2 Co1 O1 88.33(8) . . ?
O6 Co1 O1 89.58(8) . . ?
N1 Co1 O1 87.16(9) . . ?
O2 Co1 O1 57.15(8) . . ?
O3 Co1 H2W 76.4 2_546 . ?
N2 Co1 H2W 109.1 . . ?
O6 Co1 H2W 20.8 . . ?
N1 Co1 H2W 165.5 . . ?
O2 Co1 H2W 90.9 . . ?
O1 Co1 H2W 106.1 . . ?
C14 N1 C10 118.4(3) . . ?
C14 N1 Co1 116.70(17) . . ?
C10 N1 Co1 124.9(2) . . ?
C19 N2 C15 118.1(2) . . ?
C19 N2 Co1 124.8(2) . . ?
C15 N2 Co1 117.00(17) . . ?
C1 O1 Co1 87.02(17) . . ?
C1 O2 Co1 94.94(18) . . ?
C5 O3 Co1 114.34(18) . 2_556 ?
C7 O5 C9 118.3(3) . . ?
Co1 O6 H1W 110.0 . . ?
Co1 O6 H2W 40.7 . . ?
H1W O6 H2W 104.4 . . ?
H3W O7 H4W 115.4 . . ?
O1 C1 O2 120.1(3) . . ?
O1 C1 C2 120.4(3) . . ?
O2 C1 C2 119.5(3) . . ?
C8 C2 C3 120.0(3) . . ?
C8 C2 C1 119.8(2) . . ?
C3 C2 C1 120.2(2) . . ?
C4 C3 C2 120.1(3) . . ?
C4 C3 H3 120.0 . . ?
C2 C3 H3 120.0 . . ?
C3 C4 C6 119.9(2) . . ?
C3 C4 C5 120.2(2) . . ?
C6 C4 C5 119.9(2) . . ?
O4 C5 O3 123.3(3) . . ?
O4 C5 C4 119.8(2) . . ?
O3 C5 C4 116.9(2) . . ?
C7 C6 C4 119.8(3) . . ?
C7 C6 H6 120.1 . . ?
C4 C6 H6 120.1 . . ?
O5 C7 C6 124.4(3) . . ?
O5 C7 C8 115.7(3) . . ?
C6 C7 C8 119.9(3) . . ?
C2 C8 C7 120.3(3) . . ?
C2 C8 H8 119.9 . . ?
C7 C8 H8 119.9 . . ?
O5 C9 H9B 109.5 . . ?
O5 C9 H9A 109.5 . . ?
H9B C9 H9A 109.5 . . ?
O5 C9 H9C 109.5 . . ?
H9B C9 H9C 109.5 . . ?
H9A C9 H9C 109.5 . . ?
N1 C10 C11 122.4(3) . . ?
N1 C10 H10 118.8 . . ?
C11 C10 H10 118.8 . . ?
C12 C11 C10 119.1(3) . . ?
C12 C11 H11 120.4 . . ?
C10 C11 H11 120.4 . . ?
C11 C12 C13 119.1(3) . . ?
C11 C12 H12 120.4 . . ?
C13 C12 H12 120.4 . . ?
C12 C13 C14 119.2(3) . . ?
C12 C13 H13 120.4 . . ?
C14 C13 H13 120.4 . . ?
N1 C14 C13 121.7(3) . . ?
N1 C14 C15 114.6(2) . . ?
C13 C14 C15 123.6(3) . . ?
N2 C15 C16 121.4(2) . . ?
N2 C15 C14 115.0(2) . . ?
C16 C15 C14 123.6(3) . . ?
C17 C16 C15 119.8(3) . . ?
C17 C16 H16 120.1 . . ?
C15 C16 H16 120.1 . . ?
C18 C17 C16 119.0(3) . . ?
C18 C17 H17 120.5 . . ?
C16 C17 H17 120.5 . . ?
C17 C18 C19 118.5(3) . . ?
C17 C18 H18 120.7 . . ?
C19 C18 H18 120.7 . . ?
N2 C19 C18 123.1(3) . . ?
N2 C19 H19 118.4 . . ?
C18 C19 H19 118.4 . . ?

loop_
_geom_bond_atom_site_label_1
_geom_bond_atom_site_label_2
_geom_bond_distance
_geom_bond_site_symmetry_2
_geom_bond_publ_flag
Co1 O3 2.0205(19) 2_546 ?
Co1 N2 2.102(2) . ?
Co1 O6 2.1028(19) . ?
Co1 N1 2.127(2) . ?
Co1 O2 2.162(2) . ?
Co1 O1 2.335(2) . ?
Co1 H2W 1.5596 . ?
N1 C14 1.339(4) . ?
N1 C10 1.348(3) . ?
N2 C19 1.337(3) . ?
N2 C15 1.348(3) . ?
O1 C1 1.242(3) . ?
O2 C1 1.247(3) . ?
O3 C5 1.258(3) . ?
O3 Co1 2.0206(19) 2_556 ?
O4 C5 1.248(3) . ?
O5 C7 1.367(3) . ?
O5 C9 1.430(4) . ?
O6 H1W 0.8693 . ?
O6 H2W 0.8500 . ?
O7 H3W 0.8436 . ?
O7 H4W 0.8293 . ?
C1 C2 1.504(4) . ?
C2 C8 1.377(4) . ?
C2 C3 1.389(4) . ?
C3 C4 1.382(4) . ?
C3 H3 0.9300 . ?
C4 C6 1.395(4) . ?
C4 C5 1.509(3) . ?
C6 C7 1.385(4) . ?
C6 H6 0.9300 . ?
C7 C8 1.389(4) . ?
C8 H8 0.9300 . ?
C9 H9B 0.9600 . ?
C9 H9A 0.9600 . ?
C9 H9C 0.9600 . ?
C10 C11 1.374(4) . ?
C10 H10 0.9300 . ?
C11 C12 1.369(5) . ?
C11 H11 0.9300 . ?
C12 C13 1.380(4) . ?
C12 H12 0.9300 . ?
C13 C14 1.384(4) . ?
C13 H13 0.9300 . ?
C14 C15 1.486(4) . ?
C15 C16 1.383(4) . ?
C16 C17 1.374(4) . ?
C16 H16 0.9300 . ?
C17 C18 1.371(4) . ?
C17 H17 0.9300 . ?
C18 C19 1.381(4) . ?
C18 H18 0.9300 . ?
C19 H19 0.9300 . ?

loop_
_geom_hbond_atom_site_label_D
_geom_hbond_atom_site_label_H
_geom_hbond_atom_site_label_A
_geom_hbond_distance_DH
_geom_hbond_distance_HA
_geom_hbond_distance_DA
_geom_hbond_angle_DHA
_geom_hbond_site_symmetry_A
C16 H16 O4 0.93 2.57 3.224(4) 127.6 4_666
C13 H13 O6 0.93 2.49 3.405(4) 168.0 1_655
C10 H10 O1 0.93 2.49 3.158(4) 128.6 4_565
O7 H4W O2 0.83 1.89 2.721(3) 178.9 4_665
O7 H3W O6 0.84 1.90 2.684(3) 153.6 1_654
O7 H3W O1 0.84 2.60 3.086(3) 118.4 1_654
O6 H1W O4 0.87 1.93 2.742(3) 154.7 4_566
O6 H1W O4 0.87 1.93 2.742(3) 154.7 4_566
O7 H3W O1 0.84 2.60 3.086(3) 118.4 1_654
O7 H3W O6 0.84 1.90 2.684(3) 153.6 1_654
O7 H4W O2 0.83 1.89 2.721(3) 178.9 4_665
C10 H10 O1 0.93 2.49 3.158(4) 128.6 4_565
C13 H13 O6 0.93 2.49 3.405(4) 168.0 1_655
C16 H16 O4 0.93 2.57 3.224(4) 127.6 4_666

loop_
_geom_torsion_atom_site_label_1
_geom_torsion_atom_site_label_2
_geom_torsion_atom_site_label_3
_geom_torsion_atom_site_label_4
_geom_torsion
_geom_torsion_site_symmetry_1
_geom_torsion_site_symmetry_2
_geom_torsion_site_symmetry_3
_geom_torsion_site_symmetry_4
_geom_torsion_publ_flag
Co1 O1 C1 O2 8.6(3) . . . . ?
Co1 O1 C1 C2 -169.8(2) . . . . ?
Co1 O2 C1 O1 -9.3(3) . . . . ?
Co1 O2 C1 C2 169.1(2) . . . . ?
O1 C1 C2 C8 0.7(4) . . . . ?
O2 C1 C2 C8 -177.7(3) . . . . ?
O1 C1 C2 C3 179.2(3) . . . . ?
O2 C1 C2 C3 0.8(4) . . . . ?
C8 C2 C3 C4 -0.1(4) . . . . ?
C1 C2 C3 C4 -178.6(2) . . . . ?
C2 C3 C4 C6 -0.4(4) . . . . ?
C2 C3 C4 C5 179.3(2) . . . . ?
Co1 O3 C5 O4 -4.7(4) 2_556 . . . ?
Co1 O3 C5 C4 174.69(17) 2_556 . . . ?
C3 C4 C5 O4 -20.9(4) . . . . ?
C6 C4 C5 O4 158.8(3) . . . . ?
C3 C4 C5 O3 159.7(2) . . . . ?
C6 C4 C5 O3 -20.6(4) . . . . ?
C3 C4 C6 C7 1.4(4) . . . . ?
C5 C4 C6 C7 -178.4(3) . . . . ?
C9 O5 C7 C6 -2.5(5) . . . . ?
C9 O5 C7 C8 177.8(3) . . . . ?
C4 C6 C7 O5 178.6(3) . . . . ?
C4 C6 C7 C8 -1.7(5) . . . . ?
C3 C2 C8 C7 -0.2(4) . . . . ?
C1 C2 C8 C7 178.2(3) . . . . ?
O5 C7 C8 C2 -179.2(3) . . . . ?
C6 C7 C8 C2 1.1(5) . . . . ?
C14 N1 C10 C11 0.2(5) . . . . ?
Co1 N1 C10 C11 176.8(2) . . . . ?
N1 C10 C11 C12 -0.2(5) . . . . ?
C10 C11 C12 C13 0.1(6) . . . . ?
C11 C12 C13 C14 -0.2(5) . . . . ?
C10 N1 C14 C13 -0.3(4) . . . . ?
Co1 N1 C14 C13 -177.1(2) . . . . ?
C10 N1 C14 C15 -179.2(2) . . . . ?
Co1 N1 C14 C15 3.9(3) . . . . ?
C12 C13 C14 N1 0.3(5) . . . . ?
C12 C13 C14 C15 179.1(3) . . . . ?
C19 N2 C15 C16 1.4(4) . . . . ?
Co1 N2 C15 C16 176.9(2) . . . . ?
C19 N2 C15 C14 -179.6(2) . . . . ?
Co1 N2 C15 C14 -4.1(3) . . . . ?
N1 C14 C15 N2 0.0(3) . . . . ?
C13 C14 C15 N2 -178.9(3) . . . . ?
N1 C14 C15 C16 179.1(3) . . . . ?
C13 C14 C15 C16 0.2(4) . . . . ?
N2 C15 C16 C17 -1.8(5) . . . . ?
C14 C15 C16 C17 179.2(3) . . . . ?
C15 C16 C17 C18 0.6(5) . . . . ?
C16 C17 C18 C19 0.8(5) . . . . ?
C15 N2 C19 C18 0.2(4) . . . . ?
Co1 N2 C19 C18 -175.0(3) . . . . ?
C17 C18 C19 N2 -1.3(5) . . . . ?
